data_7705119
loop_
_publ_author_name
'Saab, Marina'
'Nelson, David J.'
'Tzouras, Nikolaos V.'
'A C A Bayrakdar, Tahani'
'Nolan, Steven P.'
'Nahra, Fady'
'Van Hecke, Kristof'

_publ_section_title
;
 Straightforward access to chalcogenoureas derived from N-heterocyclic
 carbenes and their coordination chemistry.
;
_journal_issue 34
_journal_name_full 'Dalton transactions (Cambridge, England : 2003)'
_journal_page_first 12068
_journal_page_last 12081
_journal_paper_doi 10.1039/d0dt02558e
_journal_volume 49
_journal_year 2020
_chemical_formula_moiety 'C15 H24 Au Cl N2 Se'
_chemical_formula_sum 'C15 H24 Au Cl N2 Se'
_chemical_formula_weight 543.74
_space_group_crystal_system monoclinic
_space_group_IT_number 15
_space_group_name_Hall '-I 2ya'
_space_group_name_H-M_alt 'I 1 2/a 1'
_atom_sites_solution_hydrogens geom
_atom_sites_solution_primary dual
_audit_creation_date 2019-12-09
_audit_creation_method
;
Olex2 1.2
(compiled 2018.05.29 svn.r3508 for OlexSys, GUI svn.r5506)
;
_audit_update_record
;
2020-04-17 deposited with the CCDC.	2020-08-11 downloaded from the CCDC.
;
_cell_angle_alpha 90
_cell_angle_beta 107.901(3)
_cell_angle_gamma 90
_cell_formula_units_Z 8
_cell_length_a 13.5976(3)
_cell_length_b 14.8217(3)
_cell_length_c 19.8001(5)
_cell_measurement_reflns_used 13230
_cell_measurement_temperature 100.0(1)
_cell_measurement_theta_max 29.4690
_cell_measurement_theta_min 2.6400
_cell_volume 3797.32(16)
_computing_cell_refinement 'CrysAlisPro 1.171.39.46 (Rigaku OD, 2018)'
_computing_data_collection 'CrysAlisPro 1.171.39.46 (Rigaku OD, 2018)'
_computing_data_reduction 'CrysAlisPro 1.171.39.46 (Rigaku OD, 2018)'
_computing_molecular_graphics 'Olex2 (Dolomanov et al., 2009)'
_computing_publication_material 'Olex2 (Dolomanov et al., 2009)'
_computing_structure_refinement 'ShelXL (Sheldrick, 2015)'
_computing_structure_solution 'ShelXT (Sheldrick, 2015)'
_diffrn_ambient_temperature 100.0(1)
_diffrn_detector 'CCD plate'
_diffrn_detector_area_resol_mean 10.4839
_diffrn_detector_type Atlas
_diffrn_measured_fraction_theta_full 0.998
_diffrn_measured_fraction_theta_max 0.899
_diffrn_measurement_details
;
List of Runs (angles in degrees, time in seconds):

  # Type    Start    End  Width  t~exp~   \w     \q     \k     \f   Frames
#--------------------------------------------------------------------------
  1  \w    -14.00  85.00   1.00  178.25    --   10.40  38.00  30.00   99
  2  \w    -20.00  51.00   1.00  178.25    --   10.40 -99.00  90.00   71
  3  \w    -31.00  90.00   1.00  178.25    --   10.40  19.00 -60.00  121
  4  \w    -18.00  29.00   1.00  178.25    --   10.40  57.00 120.00   47
  5  \w    -20.00  51.00   1.00  178.25    --   10.40 -99.00 -90.00   71
;
_diffrn_measurement_device 'four-circle diffractometer'
_diffrn_measurement_device_type 'SuperNova, Dual, Cu at home/near, Atlas'
_diffrn_measurement_method '\w scans'
_diffrn_orient_matrix_type 'CrysAlisPro convention (1999,Acta A55,543-557)'
_diffrn_orient_matrix_UB_11 -0.0071473000
_diffrn_orient_matrix_UB_12 0.0324053000
_diffrn_orient_matrix_UB_13 -0.0274625000
_diffrn_orient_matrix_UB_21 0.0470452000
_diffrn_orient_matrix_UB_22 0.0212305000
_diffrn_orient_matrix_UB_23 0.0191965000
_diffrn_orient_matrix_UB_31 0.0271975000
_diffrn_orient_matrix_UB_32 -0.0281074000
_diffrn_orient_matrix_UB_33 -0.0171460000
_diffrn_radiation_monochromator mirror
_diffrn_radiation_probe x-ray
_diffrn_radiation_type MoK\a
_diffrn_radiation_wavelength 0.71073
_diffrn_reflns_av_R_equivalents 0.0280
_diffrn_reflns_av_unetI/netI 0.0215
_diffrn_reflns_Laue_measured_fraction_full 0.998
_diffrn_reflns_Laue_measured_fraction_max 0.899
_diffrn_reflns_limit_h_max 17
_diffrn_reflns_limit_h_min -17
_diffrn_reflns_limit_k_max 20
_diffrn_reflns_limit_k_min -20
_diffrn_reflns_limit_l_max 25
_diffrn_reflns_limit_l_min -26
_diffrn_reflns_number 21743
_diffrn_reflns_point_group_measured_fraction_full 0.998
_diffrn_reflns_point_group_measured_fraction_max 0.899
_diffrn_reflns_theta_full 25.242
_diffrn_reflns_theta_max 29.728
_diffrn_reflns_theta_min 2.636
_diffrn_source 'micro-focus sealed X-ray tube'
_diffrn_source_type 'SuperNova (Mo) X-ray Source'
_exptl_absorpt_coefficient_mu 9.799
_exptl_absorpt_correction_T_max 1.000
_exptl_absorpt_correction_T_min 0.620
_exptl_absorpt_correction_type gaussian
_exptl_absorpt_process_details
;
CrysAlisPro 1.171.39.46 (Rigaku Oxford Diffraction, 2018)
Numerical absorption correction based on gaussian integration over
			a multifaceted crystal model
Empirical absorption correction using spherical harmonics,
 implemented in SCALE3 ABSPACK scaling algorithm.
;
_exptl_crystal_colour 'clear colourless'
_exptl_crystal_colour_lustre clear
_exptl_crystal_colour_primary colourless
_exptl_crystal_density_diffrn 1.902
_exptl_crystal_description 'rect. Prism'
_exptl_crystal_F_000 2064
_exptl_crystal_size_max 0.313
_exptl_crystal_size_mid 0.055
_exptl_crystal_size_min 0.027
_refine_diff_density_max 0.615
_refine_diff_density_min -0.793
_refine_diff_density_rms 0.096
_refine_ls_extinction_method none
_refine_ls_goodness_of_fit_ref 1.032
_refine_ls_hydrogen_treatment constr
_refine_ls_matrix_type full
_refine_ls_number_parameters 181
_refine_ls_number_reflns 4868
_refine_ls_number_restraints 0
_refine_ls_restrained_S_all 1.032
_refine_ls_R_factor_all 0.0205
_refine_ls_R_factor_gt 0.0173
_refine_ls_shift/su_max 0.002
_refine_ls_shift/su_mean 0.000
_refine_ls_structure_factor_coef Fsqd
_refine_ls_weighting_details 'w=1/[\s^2^(Fo^2^)+(0.0147P)^2^+2.0416P] where P=(Fo^2^+2Fc^2^)/3'
_refine_ls_weighting_scheme calc
_refine_ls_wR_factor_gt 0.0351
_refine_ls_wR_factor_ref 0.0361
_reflns_Friedel_coverage 0.000
_reflns_number_gt 4401
_reflns_number_total 4868
_reflns_threshold_expression 'I > 2\s(I)'
_cod_data_source_file d0dt02558e2.cif
_cod_data_source_block ms33
_cod_depositor_comments 'Adding full bibliography for 7705109--7705119.cif.'
_cod_database_code 7705119
_shelx_shelxl_version_number 2018/3
_chemical_oxdiff_formula C15H24SeAuClN2
_shelx_space_group_comment
;
The symmetry employed for this shelxl refinement is uniquely defined
by the following loop, which should always be used as a source of
symmetry information in preference to the above space-group names.
They are only intended as comments.
;
_reflns_odcompleteness_completeness 99.88
_reflns_odcompleteness_iscentric 1
_reflns_odcompleteness_theta 26.32
_olex2_refinement_description
;
1. Fixed Uiso
 At 1.2 times of:
  All C(H) groups, All C(H,H) groups
2.a Ternary CH refined with riding coordinates:
 C4(H4), C10(H10)
2.b Secondary CH2 refined with riding coordinates:
 C5(H5A,H5B), C6(H6A,H6B), C7(H7A,H7B), C8(H8A,H8B), C9(H9A,H9B), C11(H11A,
 H11B), C12(H12A,H12B), C13(H13A,H13B), C14(H14A,H14B), C15(H15A,H15B)
2.c Aromatic/amide H refined with riding coordinates:
 C2(H2), C3(H3)
;
_olex2_date_sample_data_collection 2019-04-02
_olex2_exptl_crystal_mounting_method 'mounted on a nylon loop'
_olex2_submission_special_instructions 'No special instructions were received'
_oxdiff_exptl_absorpt_empirical_details
;
Empirical correction (ABSPACK) includes:
- Absorption correction using spherical harmonics
- Frame scaling
;
_oxdiff_exptl_absorpt_empirical_full_max 1.761
_oxdiff_exptl_absorpt_empirical_full_min 0.649

loop_
_space_group_symop_operation_xyz
'x, y, z'
'-x+1/2, y, -z'
'x+1/2, y+1/2, z+1/2'
'-x+1, y+1/2, -z+1/2'
'-x, -y, -z'
'x-1/2, -y, z'
'-x+1/2, -y+1/2, -z+1/2'
'x, -y+1/2, z+1/2'

loop_
_atom_site_label
_atom_site_type_symbol
_atom_site_fract_x
_atom_site_fract_y
_atom_site_fract_z
_atom_site_U_iso_or_equiv
_atom_site_adp_type
_atom_site_occupancy
_atom_site_site_symmetry_order
_atom_site_calc_flag
_atom_site_refinement_flags_posn
_atom_site_refinement_flags_adp
_atom_site_refinement_flags_occupancy
_atom_site_disorder_assembly
_atom_site_disorder_group
Au1 Au 0.50226(2) 0.12310(2) 0.71301(2) 0.01654(3) Uani 1 1 d . . . . .
Se1 Se 0.52908(2) 0.11845(2) 0.83710(2) 0.01671(5) Uani 1 1 d . . . . .
Cl1 Cl 0.47330(5) 0.12015(3) 0.59299(3) 0.02661(12) Uani 1 1 d . . . . .
N1 N 0.55242(12) 0.31093(10) 0.86170(9) 0.0145(3) Uani 1 1 d . . . . .
N2 N 0.70052(12) 0.24413(10) 0.87932(9) 0.0150(3) Uani 1 1 d . . . . .
C1 C 0.59751(14) 0.23050(13) 0.85979(10) 0.0142(4) Uani 1 1 d . . . . .
C2 C 0.62832(16) 0.37681(13) 0.88122(12) 0.0186(4) Uani 1 1 d . . . . .
H2 H 0.617672 0.439495 0.886142 0.022 Uiso 1 1 calc R . . . .
C3 C 0.72022(16) 0.33520(13) 0.89193(11) 0.0193(4) Uani 1 1 d . . . . .
H3 H 0.786226 0.363270 0.905594 0.023 Uiso 1 1 calc R . . . .
C4 C 0.77955(15) 0.17326(13) 0.88673(11) 0.0156(4) Uani 1 1 d . . . . .
H4 H 0.746149 0.113672 0.888869 0.019 Uiso 1 1 calc R . . . .
C5 C 0.81923(15) 0.17201(14) 0.82271(11) 0.0181(4) Uani 1 1 d . . . . .
H5A H 0.849033 0.231586 0.817509 0.022 Uiso 1 1 calc R . . . .
H5B H 0.761244 0.159965 0.779122 0.022 Uiso 1 1 calc R . . . .
C6 C 0.90190(16) 0.09871(15) 0.83223(12) 0.0230(5) Uani 1 1 d . . . . .
H6A H 0.869933 0.038716 0.832331 0.028 Uiso 1 1 calc R . . . .
H6B H 0.930127 0.100735 0.791744 0.028 Uiso 1 1 calc R . . . .
C7 C 0.98989(16) 0.11131(14) 0.90147(12) 0.0224(5) Uani 1 1 d . . . . .
H7A H 1.040760 0.061904 0.906978 0.027 Uiso 1 1 calc R . . . .
H7B H 1.025609 0.169159 0.900069 0.027 Uiso 1 1 calc R . . . .
C8 C 0.94773(18) 0.11117(16) 0.96388(13) 0.0290(5) Uani 1 1 d . . . . .
H8A H 1.005086 0.120507 1.008335 0.035 Uiso 1 1 calc R . . . .
H8B H 0.915895 0.051851 0.966915 0.035 Uiso 1 1 calc R . . . .
C9 C 0.86707(16) 0.18560(16) 0.95611(11) 0.0245(5) Uani 1 1 d . . . . .
H9A H 0.838957 0.183262 0.996646 0.029 Uiso 1 1 calc R . . . .
H9B H 0.899811 0.245316 0.956383 0.029 Uiso 1 1 calc R . . . .
C10 C 0.43948(14) 0.32793(13) 0.84286(11) 0.0162(4) Uani 1 1 d . . . . .
H10 H 0.403493 0.268424 0.838948 0.019 Uiso 1 1 calc R . . . .
C11 C 0.41614(17) 0.38231(15) 0.90163(12) 0.0223(5) Uani 1 1 d . . . . .
H11A H 0.457400 0.438555 0.910190 0.027 Uiso 1 1 calc R . . . .
H11B H 0.435832 0.346816 0.946144 0.027 Uiso 1 1 calc R . . . .
C12 C 0.30108(17) 0.40556(16) 0.88069(12) 0.0245(5) Uani 1 1 d . . . . .
H12A H 0.260368 0.349397 0.877063 0.029 Uiso 1 1 calc R . . . .
H12B H 0.287796 0.443809 0.917950 0.029 Uiso 1 1 calc R . . . .
C13 C 0.26657(16) 0.45529(14) 0.80996(12) 0.0205(4) Uani 1 1 d . . . . .
H13A H 0.191781 0.468797 0.797192 0.025 Uiso 1 1 calc R . . . .
H13B H 0.304270 0.513214 0.814316 0.025 Uiso 1 1 calc R . . . .
C14 C 0.28743(16) 0.39842(15) 0.75191(12) 0.0228(5) Uani 1 1 d . . . . .
H14A H 0.265869 0.432172 0.706580 0.027 Uiso 1 1 calc R . . . .
H14B H 0.246124 0.342275 0.745469 0.027 Uiso 1 1 calc R . . . .
C15 C 0.40214(16) 0.37460(13) 0.77073(11) 0.0187(4) Uani 1 1 d . . . . .
H15A H 0.413154 0.334250 0.733863 0.022 Uiso 1 1 calc R . . . .
H15B H 0.442814 0.430291 0.771855 0.022 Uiso 1 1 calc R . . . .

loop_
_atom_site_aniso_label
_atom_site_aniso_U_11
_atom_site_aniso_U_22
_atom_site_aniso_U_33
_atom_site_aniso_U_23
_atom_site_aniso_U_13
_atom_site_aniso_U_12
Au1 0.01521(5) 0.01529(5) 0.01785(5) -0.00092(3) 0.00321(3) -0.00057(3)
Se1 0.01698(10) 0.01397(10) 0.01846(11) 0.00123(7) 0.00438(8) -0.00204(7)
Cl1 0.0351(3) 0.0252(3) 0.0184(3) 0.0008(2) 0.0066(2) 0.0008(2)
N1 0.0121(8) 0.0146(8) 0.0158(9) 0.0012(6) 0.0028(7) 0.0011(6)
N2 0.0120(8) 0.0151(8) 0.0173(9) 0.0025(7) 0.0038(7) 0.0017(6)
C1 0.0130(10) 0.0166(9) 0.0121(10) 0.0039(7) 0.0027(8) 0.0012(7)
C2 0.0151(10) 0.0146(10) 0.0239(12) -0.0006(8) 0.0027(8) -0.0016(8)
C3 0.0150(10) 0.0161(10) 0.0256(12) -0.0004(8) 0.0042(9) -0.0012(8)
C4 0.0138(10) 0.0150(10) 0.0176(11) 0.0036(8) 0.0042(8) 0.0037(8)
C5 0.0159(10) 0.0221(11) 0.0161(11) -0.0006(8) 0.0045(8) 0.0006(8)
C6 0.0172(11) 0.0245(11) 0.0278(13) -0.0075(9) 0.0074(9) 0.0020(9)
C7 0.0117(10) 0.0199(11) 0.0330(13) -0.0044(9) 0.0029(9) 0.0037(8)
C8 0.0216(12) 0.0362(13) 0.0253(13) 0.0048(10) 0.0014(10) 0.0088(10)
C9 0.0178(11) 0.0376(13) 0.0159(11) 0.0010(9) 0.0022(9) 0.0102(9)
C10 0.0102(9) 0.0162(10) 0.0217(11) 0.0023(8) 0.0039(8) 0.0002(7)
C11 0.0184(11) 0.0327(13) 0.0155(11) 0.0015(9) 0.0048(9) 0.0062(9)
C12 0.0209(11) 0.0320(12) 0.0242(12) 0.0029(10) 0.0122(9) 0.0063(9)
C13 0.0126(10) 0.0241(11) 0.0250(12) -0.0002(9) 0.0060(9) 0.0056(8)
C14 0.0175(11) 0.0267(11) 0.0207(12) 0.0008(9) 0.0007(9) 0.0091(9)
C15 0.0161(10) 0.0235(11) 0.0163(11) -0.0002(8) 0.0045(8) 0.0028(8)

loop_
_atom_type_symbol
_atom_type_description
_atom_type_scat_dispersion_real
_atom_type_scat_dispersion_imag
_atom_type_scat_source
C C 0.0033 0.0016 'International Tables Vol C Tables 4.2.6.8 and 6.1.1.4'
H H 0.0000 0.0000 'International Tables Vol C Tables 4.2.6.8 and 6.1.1.4'
Au Au -2.0133 8.8022 'International Tables Vol C Tables 4.2.6.8 and 6.1.1.4'
Cl Cl 0.1484 0.1585 'International Tables Vol C Tables 4.2.6.8 and 6.1.1.4'
N N 0.0061 0.0033 'International Tables Vol C Tables 4.2.6.8 and 6.1.1.4'
Se Se -0.0929 2.2259 'International Tables Vol C Tables 4.2.6.8 and 6.1.1.4'

loop_
_exptl_crystal_face_index_h
_exptl_crystal_face_index_k
_exptl_crystal_face_index_l
_exptl_crystal_face_perp_dist
18 6 -5 0.0610
-11 14 18 0.0193
-12 -14 -5 0.0883
17 -3 4 0.0128
-7 12 22 0.0126
-11 -5 -16 0.0087

loop_
_geom_angle_atom_site_label_1
_geom_angle_atom_site_label_2
_geom_angle_atom_site_label_3
_geom_angle
_geom_angle_site_symmetry_1
_geom_angle_site_symmetry_3
_geom_angle_publ_flag
Cl1 Au1 Se1 177.061(14) . . ?
C1 Se1 Au1 97.38(6) . . ?
C1 N1 C2 108.96(16) . . ?
C1 N1 C10 125.97(16) . . ?
C2 N1 C10 125.02(16) . . ?
C1 N2 C3 108.92(16) . . ?
C1 N2 C4 125.56(16) . . ?
C3 N2 C4 125.52(16) . . ?
N1 C1 Se1 126.14(14) . . ?
N1 C1 N2 107.52(16) . . ?
N2 C1 Se1 126.30(14) . . ?
C3 C2 N1 107.20(17) . . ?
C2 C3 N2 107.37(17) . . ?
N2 C4 C5 111.04(16) . . ?
N2 C4 C9 110.25(16) . . ?
C5 C4 C9 111.89(16) . . ?
C4 C5 C6 109.90(17) . . ?
C7 C6 C5 111.47(17) . . ?
C8 C7 C6 110.09(18) . . ?
C7 C8 C9 110.90(19) . . ?
C4 C9 C8 109.91(18) . . ?
N1 C10 C11 109.81(16) . . ?
N1 C10 C15 109.42(15) . . ?
C15 C10 C11 112.74(16) . . ?
C10 C11 C12 110.32(18) . . ?
C13 C12 C11 111.01(17) . . ?
C14 C13 C12 110.51(17) . . ?
C13 C14 C15 110.92(18) . . ?
C10 C15 C14 110.70(17) . . ?

loop_
_geom_bond_atom_site_label_1
_geom_bond_atom_site_label_2
_geom_bond_distance
_geom_bond_site_symmetry_2
_geom_bond_publ_flag
Au1 Se1 2.3714(2) . ?
Au1 Cl1 2.2867(6) . ?
Se1 C1 1.8891(19) . ?
N1 C1 1.346(2) . ?
N1 C2 1.387(2) . ?
N1 C10 1.486(2) . ?
N2 C1 1.349(2) . ?
N2 C3 1.384(2) . ?
N2 C4 1.477(2) . ?
C2 C3 1.351(3) . ?
C4 C5 1.523(3) . ?
C4 C9 1.527(3) . ?
C5 C6 1.533(3) . ?
C6 C7 1.529(3) . ?
C7 C8 1.514(3) . ?
C8 C9 1.530(3) . ?
C10 C11 1.527(3) . ?
C10 C15 1.526(3) . ?
C11 C12 1.530(3) . ?
C12 C13 1.523(3) . ?
C13 C14 1.521(3) . ?
C14 C15 1.529(3) . ?

loop_
_exptl_oxdiff_crystal_face_indexfrac_h
_exptl_oxdiff_crystal_face_indexfrac_k
_exptl_oxdiff_crystal_face_indexfrac_l
_exptl_oxdiff_crystal_face_x
_exptl_oxdiff_crystal_face_y
_exptl_oxdiff_crystal_face_z
18.0697 6.4752 -4.8439 0.2137 0.8946 0.3925
-11.1099 13.6342 17.9621 0.0279 0.1116 -0.9934
-11.7355 -14.2363 -5.3866 -0.2295 -0.9577 0.1733
16.8836 -2.9706 4.4662 -0.3396 0.8170 0.4661
-6.5480 12.4964 22.2001 -0.1579 0.3834 -0.9100
-10.7131 -4.5742 -16.4602 0.3804 -0.9171 0.1194

loop_
_smtbx_masks_void_nr
_smtbx_masks_void_average_x
_smtbx_masks_void_average_y
_smtbx_masks_void_average_z
_smtbx_masks_void_volume
_smtbx_masks_void_count_electrons
_smtbx_masks_void_content
1 0.100 0.544 0.008 7.3 0.0 ?
2 0.100 0.956 0.508 7.3 0.0 ?
3 0.250 0.143 0.000 129.3 43.8 ?
4 0.250 0.357 0.500 129.3 43.7 ?
5 0.400 0.544 0.992 7.3 0.0 ?
6 0.400 0.956 0.492 7.3 0.0 ?
7 0.600 0.044 0.508 7.3 0.0 ?
8 0.600 0.456 0.008 7.3 0.0 ?
9 0.750 0.643 0.500 129.3 43.8 ?
10 0.750 0.857 0.000 129.3 43.7 ?
11 0.900 0.044 0.492 7.3 0.0 ?
12 0.900 0.456 0.992 7.3 0.0 ?
